data_4035494
loop_
_publ_author_name
'Li, Shuyu'
'Yuan, Ningning'
'Fang, Yong'
'Chen, Chao'
'Wang, Lei'
'Feng, Rui'
'Zhao, Yue'
'Cui, Haiyan'
'Wang, Xinping'

_publ_section_title
;
 Studies on the Bridge Dependence of Bis(triarylamine) Diradical
 Dications: Long-Range \p-Conjugation and \p-\p Coupling Systems.
;
_journal_issue 7
_journal_name_full 'The Journal of organic chemistry'
_journal_page_first 3651
_journal_page_last 3656
_journal_paper_doi 10.1021/acs.joc.8b00003
_journal_volume 83
_journal_year 2018
_chemical_formula_moiety 'C52 H44 N2 O4, 2(C16 Al F36 O4)'
_chemical_formula_sum 'C84 H44 Al2 F72 N2 O12'
_chemical_formula_weight 2695.17
_space_group_IT_number 14
_space_group_name_Hall '-P 2ybc'
_space_group_name_H-M_alt 'P 1 21/c 1'
_symmetry_cell_setting monoclinic
_symmetry_space_group_name_Hall '-P 2ybc'
_symmetry_space_group_name_H-M 'P 1 21/c 1'
_atom_sites_solution_hydrogens geom
_atom_sites_solution_primary direct
_atom_sites_solution_secondary difmap
_audit_creation_method SHELXL-97
_cell_angle_alpha 90.00
_cell_angle_beta 90.3632(13)
_cell_angle_gamma 90.00
_cell_formula_units_Z 2
_cell_length_a 11.3277(5)
_cell_length_b 16.5513(7)
_cell_length_c 26.5773(10)
_cell_measurement_reflns_used 9915
_cell_measurement_temperature 123(2)
_cell_measurement_theta_max 27.48
_cell_measurement_theta_min 2.30
_cell_volume 4982.8(4)
_computing_structure_refinement 'SHELXL-97 (Sheldrick, 2008)'
_computing_structure_solution 'SHELXS-97 (Sheldrick, 2008)'
_diffrn_ambient_temperature 123(2)
_diffrn_measured_fraction_theta_full 0.995
_diffrn_measured_fraction_theta_max 0.995
_diffrn_measurement_device_type 'PHOTON100 CMOS detector'
_diffrn_measurement_method 'omega scan'
_diffrn_radiation_monochromator graphite
_diffrn_radiation_source 'fine-focus sealed tube'
_diffrn_radiation_type MoK\a
_diffrn_radiation_wavelength 0.71073
_diffrn_reflns_av_R_equivalents 0.0373
_diffrn_reflns_av_sigmaI/netI 0.0359
_diffrn_reflns_limit_h_max 14
_diffrn_reflns_limit_h_min -14
_diffrn_reflns_limit_k_max 21
_diffrn_reflns_limit_k_min -19
_diffrn_reflns_limit_l_max 34
_diffrn_reflns_limit_l_min -32
_diffrn_reflns_number 44424
_diffrn_reflns_theta_full 27.53
_diffrn_reflns_theta_max 27.53
_diffrn_reflns_theta_min 2.18
_exptl_absorpt_coefficient_mu 0.224
_exptl_absorpt_correction_T_max 0.7456
_exptl_absorpt_correction_T_min 0.6449
_exptl_absorpt_correction_type multi-scan
_exptl_absorpt_process_details 'SADABS (Bruker, 2014)'
_exptl_crystal_colour green
_exptl_crystal_density_diffrn 1.796
_exptl_crystal_density_method 'not measured'
_exptl_crystal_description block
_exptl_crystal_F_000 2664
_exptl_crystal_size_max 0.48
_exptl_crystal_size_mid 0.42
_exptl_crystal_size_min 0.38
_refine_diff_density_max 0.578
_refine_diff_density_min -0.383
_refine_diff_density_rms 0.063
_refine_ls_extinction_method none
_refine_ls_goodness_of_fit_ref 1.077
_refine_ls_hydrogen_treatment constr
_refine_ls_matrix_type full
_refine_ls_number_parameters 1179
_refine_ls_number_reflns 11434
_refine_ls_number_restraints 3090
_refine_ls_restrained_S_all 1.110
_refine_ls_R_factor_all 0.0761
_refine_ls_R_factor_gt 0.0554
_refine_ls_shift/su_max 0.001
_refine_ls_shift/su_mean 0.000
_refine_ls_structure_factor_coef Fsqd
_refine_ls_weighting_details 'calc w=1/[\s^2^(Fo^2^)+(0.0721P)^2^+3.6653P] where P=(Fo^2^+2Fc^2^)/3'
_refine_ls_weighting_scheme calc
_refine_ls_wR_factor_gt 0.1374
_refine_ls_wR_factor_ref 0.1484
_reflns_number_gt 8793
_reflns_number_total 11434
_reflns_threshold_expression >2sigma(I)
_cod_data_source_file jo8b00003_si_001.cif
_cod_data_source_block 2
_cod_depositor_comments
;
The following automatic conversions were performed:

data item '_symmetry_cell_setting' value 'Monoclinic' was changed to
'monoclinic' in accordance with the
/home/data/users/saulius/crontab/automatic-downloads/current/ACS/lib/dictionaries/cif_core.dic
dictionary named 'cif_core.dic' version 2.4.2 last updated on
2011-04-26.

Automatic conversion script
Id: cif_fix_values 6909 2019-04-08 15:41:33Z antanas 
;
_cod_original_sg_symbol_H-M P2(1)/c
_cod_database_code 4035494

loop_
_symmetry_equiv_pos_as_xyz
'x, y, z'
'-x, y+1/2, -z+1/2'
'-x, -y, -z'
'x, -y-1/2, z-1/2'

loop_
_atom_site_label
_atom_site_type_symbol
_atom_site_fract_x
_atom_site_fract_y
_atom_site_fract_z
_atom_site_U_iso_or_equiv
_atom_site_adp_type
_atom_site_occupancy
_atom_site_symmetry_multiplicity
_atom_site_calc_flag
_atom_site_refinement_flags
_atom_site_disorder_assembly
_atom_site_disorder_group
C23 C -0.0809(2) 0.04931(14) 0.05920(8) 0.0200(4) Uani 1 1 d D . .
C24 C -0.0007(2) -0.01480(13) 0.06565(8) 0.0223(5) Uani 1 1 d . . .
H24 H -0.0252 -0.0682 0.0577 0.027 Uiso 1 1 calc R . .
C25 C 0.1120(2) -0.00193(14) 0.08311(8) 0.0233(5) Uani 1 1 d . . .
H25 H 0.1644 -0.0462 0.0876 0.028 Uiso 1 1 calc R C .
C26 C 0.1496(2) 0.07651(14) 0.09433(8) 0.0209(4) Uani 1 1 d . . .
C27 C 0.0722(2) 0.14142(14) 0.08750(9) 0.0236(5) Uani 1 1 d . . .
H27 H 0.0973 0.1949 0.0949 0.028 Uiso 1 1 calc R C .
C28 C -0.0409(2) 0.12727(14) 0.06999(9) 0.0225(5) Uani 1 1 d . . .
H28 H -0.0928 0.1717 0.0652 0.027 Uiso 1 1 calc R . .
C29 C 0.3140(2) 0.02848(14) 0.14590(8) 0.0204(4) Uani 1 1 d . . .
C30 C 0.4288(2) 0.00188(14) 0.13816(8) 0.0221(5) Uani 1 1 d . . .
H30 H 0.4737 0.0234 0.1112 0.027 Uiso 1 1 calc R . .
C31 C 0.4779(2) -0.05589(14) 0.16960(8) 0.0225(5) Uani 1 1 d . . .
H31 H 0.5560 -0.0746 0.1641 0.027 Uiso 1 1 calc R . .
C32 C 0.4120(2) -0.08635(14) 0.20945(8) 0.0237(5) Uani 1 1 d . . .
C33 C 0.2964(2) -0.05935(15) 0.21704(9) 0.0282(5) Uani 1 1 d . . .
H33 H 0.2519 -0.0802 0.2443 0.034 Uiso 1 1 calc R . .
C34 C 0.2469(2) -0.00299(15) 0.18553(9) 0.0258(5) Uani 1 1 d . . .
H34 H 0.1680 0.0146 0.1905 0.031 Uiso 1 1 calc R . .
C35 C 0.5682(2) -0.17433(17) 0.23396(11) 0.0366(6) Uani 1 1 d . . .
H35A H 0.5701 -0.1994 0.2006 0.055 Uiso 1 1 calc R . .
H35B H 0.5863 -0.2150 0.2597 0.055 Uiso 1 1 calc R . .
H35C H 0.6269 -0.1309 0.2356 0.055 Uiso 1 1 calc R . .
C36 C 0.32878(19) 0.15878(13) 0.10358(8) 0.0208(4) Uani 1 1 d . . .
C37 C 0.3136(2) 0.20160(15) 0.05825(9) 0.0244(5) Uani 1 1 d . . .
H37 H 0.2603 0.1821 0.0333 0.029 Uiso 1 1 calc R . .
C38 C 0.3756(2) 0.27130(15) 0.05005(9) 0.0266(5) Uani 1 1 d . . .
H38 H 0.3655 0.2998 0.0193 0.032 Uiso 1 1 calc R . .
C39 C 0.4539(2) 0.30099(15) 0.08670(9) 0.0258(5) Uani 1 1 d . . .
C40 C 0.4717(2) 0.25802(15) 0.13142(9) 0.0265(5) Uani 1 1 d . . .
H40 H 0.5264 0.2771 0.1559 0.032 Uiso 1 1 calc R . .
C41 C 0.4095(2) 0.18794(14) 0.13972(9) 0.0242(5) Uani 1 1 d . . .
H41 H 0.4212 0.1589 0.1702 0.029 Uiso 1 1 calc R . .
C42 C 0.5896(3) 0.40370(19) 0.11111(13) 0.0485(8) Uani 1 1 d . . .
H42A H 0.5493 0.4152 0.1428 0.073 Uiso 1 1 calc R . .
H42B H 0.6233 0.4538 0.0977 0.073 Uiso 1 1 calc R . .
H42C H 0.6530 0.3645 0.1171 0.073 Uiso 1 1 calc R . .
N1 N 0.26429(17) 0.08880(11) 0.11376(7) 0.0212(4) Uani 1 1 d . . .
O5 O 0.45289(16) -0.14155(11) 0.24273(7) 0.0312(4) Uani 1 1 d . . .
O6 O 0.50690(16) 0.37106(11) 0.07556(7) 0.0338(4) Uani 1 1 d . . .
Al1 Al 0.10983(18) 0.60460(16) 0.15221(10) 0.0149(3) Uani 0.9065(11) 1 d PDU A 1
O1 O -0.00006(17) 0.67447(12) 0.15741(8) 0.0280(5) Uani 0.9065(11) 1 d PDU A 1
C1 C -0.1082(3) 0.69922(18) 0.14191(11) 0.0319(6) Uani 0.9065(11) 1 d PDU A 1
C2 C -0.1290(3) 0.7846(2) 0.16359(13) 0.0417(8) Uani 0.9065(11) 1 d PDU A 1
C3 C -0.1149(4) 0.7033(2) 0.08349(13) 0.0520(9) Uani 0.9065(11) 1 d PDU A 1
C4 C -0.2047(3) 0.6410(2) 0.16180(14) 0.0437(8) Uani 0.9065(11) 1 d PDU A 1
F1 F -0.2193(3) 0.8230(2) 0.14132(12) 0.0638(11) Uani 0.9065(11) 1 d PDU A 1
F2 F -0.0338(2) 0.83090(13) 0.15906(11) 0.0578(7) Uani 0.9065(11) 1 d PDU A 1
F3 F -0.1536(2) 0.78073(13) 0.21249(7) 0.0462(5) Uani 0.9065(11) 1 d PDU A 1
F4 F -0.2260(3) 0.70945(19) 0.06668(9) 0.0803(10) Uani 0.9065(11) 1 d PDU A 1
F5 F -0.0667(2) 0.63890(14) 0.06319(7) 0.0591(7) Uani 0.9065(11) 1 d PDU A 1
F6 F -0.0561(3) 0.76710(17) 0.06602(9) 0.0761(9) Uani 0.9065(11) 1 d PDU A 1
F7 F -0.31231(19) 0.67475(17) 0.16257(11) 0.0630(7) Uani 0.9065(11) 1 d PDU A 1
F8 F -0.1802(2) 0.61622(16) 0.20765(9) 0.0587(7) Uani 0.9065(11) 1 d PDU A 1
F9 F -0.2137(3) 0.57610(19) 0.13213(15) 0.0642(10) Uani 0.9065(11) 1 d PDU A 1
O2 O 0.04822(18) 0.51117(11) 0.13971(7) 0.0205(4) Uani 0.9065(11) 1 d PDU A 1
C5 C 0.0620(2) 0.43515(15) 0.12172(9) 0.0205(5) Uani 0.9065(11) 1 d PDU A 1
C6 C 0.1212(3) 0.43421(17) 0.06930(10) 0.0287(6) Uani 0.9065(11) 1 d PDU A 1
C7 C -0.0637(3) 0.39802(17) 0.11680(11) 0.0326(6) Uani 0.9065(11) 1 d PDU A 1
C8 C 0.1374(3) 0.38436(16) 0.15900(10) 0.0279(6) Uani 0.9065(11) 1 d PDU A 1
F10 F 0.10293(19) 0.36310(12) 0.04537(7) 0.0437(5) Uani 0.9065(11) 1 d PDU A 1
F11 F 0.07954(17) 0.49301(11) 0.04062(6) 0.0390(4) Uani 0.9065(11) 1 d PDU A 1
F12 F 0.23723(15) 0.44416(11) 0.07333(7) 0.0379(4) Uani 0.9065(11) 1 d PDU A 1
F13 F -0.06139(18) 0.31830(10) 0.10964(9) 0.0474(5) Uani 0.9065(11) 1 d PDU A 1
F14 F -0.1256(2) 0.4111(2) 0.15825(14) 0.0467(8) Uani 0.9065(11) 1 d PDU A 1
F15 F -0.12210(17) 0.43104(12) 0.07839(8) 0.0410(4) Uani 0.9065(11) 1 d PDU A 1
F16 F 0.1735(3) 0.31398(13) 0.13923(11) 0.0411(7) Uani 0.9065(11) 1 d PDU A 1
F17 F 0.23376(17) 0.42494(11) 0.17259(7) 0.0373(4) Uani 0.9065(11) 1 d PDU A 1
F18 F 0.07667(19) 0.36685(11) 0.20016(6) 0.0446(5) Uani 0.9065(11) 1 d PDU A 1
O3 O 0.19122(17) 0.60494(11) 0.20751(6) 0.0229(4) Uani 0.9065(11) 1 d PDU A 1
C9 C 0.1916(2) 0.60982(16) 0.25803(9) 0.0232(5) Uani 0.9065(11) 1 d PDU A 1
C10 C 0.3225(3) 0.60955(19) 0.27579(11) 0.0369(7) Uani 0.9065(11) 1 d PDU A 1
C11 C 0.1284(3) 0.53541(17) 0.28138(10) 0.0300(6) Uani 0.9065(11) 1 d PDU A 1
C12 C 0.1311(3) 0.68796(19) 0.27691(11) 0.0383(7) Uani 0.9065(11) 1 d PDU A 1
F19 F 0.33303(19) 0.59377(13) 0.32513(7) 0.0505(5) Uani 0.9065(11) 1 d PDU A 1
F20 F 0.38486(16) 0.55510(13) 0.25110(7) 0.0460(5) Uani 0.9065(11) 1 d PDU A 1
F21 F 0.3729(2) 0.68140(13) 0.26755(8) 0.0569(6) Uani 0.9065(11) 1 d PDU A 1
F22 F 0.1003(2) 0.54608(12) 0.32945(7) 0.0485(5) Uani 0.9065(11) 1 d PDU A 1
F23 F 0.02831(15) 0.52023(12) 0.25637(6) 0.0413(4) Uani 0.9065(11) 1 d PDU A 1
F24 F 0.19522(19) 0.46967(11) 0.27835(7) 0.0389(4) Uani 0.9065(11) 1 d PDU A 1
F25 F 0.1639(2) 0.70663(12) 0.32402(7) 0.0586(6) Uani 0.9065(11) 1 d PDU A 1
F26 F 0.1568(3) 0.75029(12) 0.24789(9) 0.0536(6) Uani 0.9065(11) 1 d PDU A 1
F27 F 0.0138(2) 0.68017(14) 0.27670(7) 0.0529(6) Uani 0.9065(11) 1 d PDU A 1
O4 O 0.20676(18) 0.62565(11) 0.10401(7) 0.0265(4) Uani 0.430(9) 1 d PDU A 1
C13 C 0.2899(7) 0.6754(4) 0.0869(3) 0.0285(14) Uani 0.430(9) 1 d PDU A 1
C14 C 0.2670(8) 0.7650(5) 0.1007(3) 0.0388(18) Uani 0.430(9) 1 d PDU A 1
C15 C 0.4095(7) 0.6496(6) 0.1098(3) 0.0471(18) Uani 0.430(9) 1 d PDU A 1
C16 C 0.2975(10) 0.6660(7) 0.0288(3) 0.0350(17) Uani 0.430(9) 1 d PDU A 1
F28 F 0.3596(7) 0.8115(4) 0.0934(3) 0.0539(18) Uani 0.430(9) 1 d PDU A 1
F29 F 0.2331(8) 0.7737(5) 0.1468(3) 0.058(2) Uani 0.430(9) 1 d PDU A 1
F30 F 0.1768(8) 0.7958(4) 0.0717(3) 0.0576(19) Uani 0.430(9) 1 d PDU A 1
F31 F 0.4996(7) 0.6775(6) 0.0824(4) 0.064(2) Uani 0.430(9) 1 d PDU A 1
F32 F 0.4182(9) 0.5706(6) 0.1139(4) 0.070(2) Uani 0.430(9) 1 d PDU A 1
F33 F 0.4198(8) 0.6815(7) 0.1560(2) 0.075(2) Uani 0.430(9) 1 d PDU A 1
F34 F 0.3707(14) 0.7199(8) 0.0083(5) 0.047(3) Uani 0.430(9) 1 d PDU A 1
F35 F 0.1940(10) 0.6724(9) 0.0079(5) 0.051(2) Uani 0.430(9) 1 d PDU A 1
F36 F 0.3427(13) 0.5929(7) 0.0185(5) 0.061(3) Uani 0.430(9) 1 d PDU A 1
Al1A Al 0.127(3) 0.601(2) 0.1501(13) 0.025(3) Uiso 0.0935(11) 1 d PU A 2
O1A O 0.0022(12) 0.6803(9) 0.1403(6) 0.029(4) Uiso 0.0935(11) 1 d PDU A 2
C1A C -0.1140(14) 0.7044(10) 0.1374(5) 0.040(2) Uiso 0.0935(11) 1 d PDU A 2
C2A C -0.1238(16) 0.7901(9) 0.1608(7) 0.043(3) Uiso 0.0935(11) 1 d PDU A 2
C3A C -0.1541(15) 0.7084(11) 0.0821(6) 0.047(3) Uiso 0.0935(11) 1 d PDU A 2
C4A C -0.1911(15) 0.6454(11) 0.1677(6) 0.044(3) Uiso 0.0935(11) 1 d PDU A 2
F1A F -0.2299(15) 0.8222(13) 0.1523(9) 0.021(4) Uiso 0.0935(11) 1 d PDU A 2
F2A F -0.045(2) 0.8393(13) 0.1403(9) 0.066(7) Uiso 0.0935(11) 1 d PDU A 2
F3A F -0.104(2) 0.7897(14) 0.2098(6) 0.050(6) Uiso 0.0935(11) 1 d PDU A 2
F4A F -0.2699(13) 0.7183(14) 0.0773(8) 0.050(6) Uiso 0.0935(11) 1 d PDU A 2
F5A F -0.125(2) 0.6431(12) 0.0563(8) 0.066(5) Uiso 0.0935(11) 1 d PDU A 2
F6A F -0.106(2) 0.7711(13) 0.0579(8) 0.061(6) Uiso 0.0935(11) 1 d PDU A 2
F7A F -0.2937(14) 0.6782(12) 0.1815(7) 0.031(4) Uiso 0.0935(11) 1 d PDU A 2
F8A F -0.1345(17) 0.6220(14) 0.2097(7) 0.043(5) Uiso 0.0935(11) 1 d PDU A 2
F9A F -0.216(3) 0.5781(13) 0.1423(10) 0.046(6) Uiso 0.0935(11) 1 d PDU A 2
O2A O 0.0580(16) 0.5177(7) 0.1281(6) 0.021(3) Uiso 0.0935(11) 1 d PDU A 2
C5A C 0.0534(13) 0.4368(10) 0.1309(5) 0.027(3) Uiso 0.0935(11) 1 d PDU A 2
C6A C 0.0129(14) 0.4028(9) 0.0798(5) 0.039(3) Uiso 0.0935(11) 1 d PDU A 2
C7A C -0.0337(14) 0.4098(10) 0.1724(6) 0.044(4) Uiso 0.0935(11) 1 d PDU A 2
C8A C 0.1790(13) 0.4054(10) 0.1440(6) 0.036(3) Uiso 0.0935(11) 1 d PDU A 2
F10A F -0.0198(19) 0.3257(8) 0.0838(8) 0.059(5) Uiso 0.0935(11) 1 d PDU A 2
F11A F -0.0793(16) 0.4430(12) 0.0623(7) 0.057(5) Uiso 0.0935(11) 1 d PDU A 2
F12A F 0.0979(17) 0.4052(15) 0.0461(7) 0.067(5) Uiso 0.0935(11) 1 d PDU A 2
F13A F -0.016(2) 0.3324(10) 0.1842(9) 0.086(6) Uiso 0.0935(11) 1 d PDU A 2
F14A F -0.019(2) 0.4523(13) 0.2144(6) 0.084(6) Uiso 0.0935(11) 1 d PDU A 2
F15A F -0.1451(14) 0.418(2) 0.1578(11) 0.030(6) Uiso 0.0935(11) 1 d PDU A 2
F16A F 0.190(2) 0.3276(10) 0.1328(11) 0.041(6) Uiso 0.0935(11) 1 d PDU A 2
F17A F 0.2597(16) 0.4464(13) 0.1181(8) 0.076(5) Uiso 0.0935(11) 1 d PDU A 2
F18A F 0.2016(18) 0.4153(14) 0.1926(6) 0.057(5) Uiso 0.0935(11) 1 d PDU A 2
O3A O 0.1391(12) 0.6003(9) 0.2144(3) 0.021(3) Uiso 0.0935(11) 1 d PDU A 2
C9A C 0.2054(11) 0.6229(8) 0.2550(5) 0.030(3) Uiso 0.0935(11) 1 d PDU A 2
C10A C 0.3381(11) 0.6224(8) 0.2425(5) 0.036(4) Uiso 0.0935(11) 1 d PDU A 2
C11A C 0.1813(13) 0.5625(8) 0.2980(5) 0.031(3) Uiso 0.0935(11) 1 d PDU A 2
C12A C 0.1692(14) 0.7091(8) 0.2710(6) 0.036(3) Uiso 0.0935(11) 1 d PDU A 2
F19A F 0.4052(13) 0.6200(10) 0.2846(5) 0.044(4) Uiso 0.0935(11) 1 d PDU A 2
F20A F 0.3686(12) 0.5596(7) 0.2149(5) 0.029(3) Uiso 0.0935(11) 1 d PDU A 2
F21A F 0.3713(13) 0.6888(8) 0.2180(5) 0.041(4) Uiso 0.0935(11) 1 d PDU A 2
F22A F 0.2212(14) 0.5888(9) 0.3415(5) 0.044(4) Uiso 0.0935(11) 1 d PDU A 2
F23A F 0.0662(11) 0.5473(10) 0.3021(7) 0.041(4) Uiso 0.0935(11) 1 d PDU A 2
F24A F 0.2349(15) 0.4922(8) 0.2898(6) 0.037(4) Uiso 0.0935(11) 1 d PDU A 2
F25A F 0.2443(15) 0.7404(10) 0.3045(6) 0.048(4) Uiso 0.0935(11) 1 d PDU A 2
F26A F 0.167(2) 0.7586(12) 0.2315(7) 0.057(7) Uiso 0.0935(11) 1 d PDU A 2
F27A F 0.0626(14) 0.7094(12) 0.2921(8) 0.061(5) Uiso 0.0935(11) 1 d PDU A 2
O4A O 0.2343(11) 0.6382(9) 0.1202(5) 0.025(3) Uiso 0.0935(11) 1 d PDU A 2
C13A C 0.2830(11) 0.6831(8) 0.0834(5) 0.034(2) Uiso 0.0935(11) 1 d PDU A 2
C14A C 0.2441(15) 0.7728(8) 0.0867(7) 0.042(3) Uiso 0.0935(11) 1 d PDU A 2
C15A C 0.4184(11) 0.6789(10) 0.0873(6) 0.042(3) Uiso 0.0935(11) 1 d PDU A 2
C16A C 0.2425(13) 0.6515(9) 0.0312(5) 0.037(3) Uiso 0.0935(11) 1 d PDU A 2
F28A F 0.3256(17) 0.8225(10) 0.0674(8) 0.052(4) Uiso 0.0935(11) 1 d PDU A 2
F29A F 0.223(2) 0.7966(13) 0.1329(7) 0.054(5) Uiso 0.0935(11) 1 d PDU A 2
F30A F 0.1457(17) 0.7843(15) 0.0593(10) 0.067(7) Uiso 0.0935(11) 1 d PDU A 2
F31A F 0.4680(16) 0.7016(12) 0.0446(6) 0.063(4) Uiso 0.0935(11) 1 d PDU A 2
F32A F 0.454(2) 0.6041(10) 0.0974(9) 0.062(4) Uiso 0.0935(11) 1 d PDU A 2
F33A F 0.4569(15) 0.7276(11) 0.1240(6) 0.057(4) Uiso 0.0935(11) 1 d PDU A 2
F34A F 0.2676(17) 0.7031(10) -0.0055(5) 0.044(3) Uiso 0.0935(11) 1 d PDU A 2
F35A F 0.1268(11) 0.6381(10) 0.0308(6) 0.043(4) Uiso 0.0935(11) 1 d PDU A 2
F36A F 0.2925(19) 0.5807(10) 0.0203(8) 0.053(5) Uiso 0.0935(11) 1 d PDU A 2
O4Z O 0.20676(18) 0.62565(11) 0.10401(7) 0.0265(4) Uani 0.477(9) 1 d PDU B 3
C13Z C 0.3053(6) 0.6651(4) 0.0870(3) 0.0288(13) Uani 0.477(9) 1 d PDU B 3
C14Z C 0.3112(7) 0.7516(4) 0.1085(3) 0.0395(16) Uani 0.477(9) 1 d PDU B 3
C15Z C 0.4202(6) 0.6213(5) 0.1022(3) 0.0475(18) Uani 0.477(9) 1 d PDU B 3
C16Z C 0.2910(9) 0.6675(6) 0.0288(3) 0.0366(16) Uani 0.477(9) 1 d PDU B 3
F28Z F 0.4138(7) 0.7884(4) 0.1017(2) 0.0588(18) Uani 0.477(9) 1 d PDU B 3
F29Z F 0.2855(8) 0.7527(4) 0.1569(2) 0.061(2) Uani 0.477(9) 1 d PDU B 3
F30Z F 0.2276(8) 0.7976(4) 0.0859(3) 0.0564(17) Uani 0.477(9) 1 d PDU B 3
F31Z F 0.5145(7) 0.6456(5) 0.0762(3) 0.0629(19) Uani 0.477(9) 1 d PDU B 3
F32Z F 0.4123(8) 0.5440(4) 0.0976(4) 0.072(2) Uani 0.477(9) 1 d PDU B 3
F33Z F 0.4451(6) 0.6379(6) 0.1516(3) 0.071(2) Uani 0.477(9) 1 d PDU B 3
F34Z F 0.3603(13) 0.7222(8) 0.0069(4) 0.047(3) Uani 0.477(9) 1 d PDU B 3
F35Z F 0.1821(10) 0.6861(8) 0.0151(4) 0.056(3) Uani 0.477(9) 1 d PDU B 3
F36Z F 0.3170(11) 0.5953(6) 0.0098(4) 0.0386(17) Uani 0.477(9) 1 d PDU B 3
C17A C -0.4331(10) 0.0019(6) 0.0084(5) 0.0180(17) Uani 0.50 1 d PDU . 4
C18A C -0.3729(10) -0.0551(6) 0.0366(3) 0.0181(14) Uani 0.50 1 d PDU C 4
H18A H -0.4108 -0.1046 0.0448 0.022 Uiso 0.50 1 calc PR C 4
C19A C -0.2585(9) -0.0416(6) 0.0532(3) 0.0165(14) Uani 0.50 1 d PDU C 4
H19A H -0.2183 -0.0822 0.0718 0.020 Uiso 0.50 1 calc PR C 4
C20A C -0.2023(10) 0.0304(7) 0.0429(8) 0.0192(18) Uani 0.50 1 d PDU C 4
C21A C -0.2606(5) 0.0882(4) 0.0130(2) 0.0213(12) Uani 0.50 1 d PDU C 4
H21A H -0.2218 0.1372 0.0044 0.026 Uiso 0.50 1 calc PR C 4
C22A C -0.3745(5) 0.0737(4) -0.0038(2) 0.0239(12) Uani 0.50 1 d PDU C 4
H22A H -0.4136 0.1131 -0.0239 0.029 Uiso 0.50 1 calc PR C 4
C17B C -0.4437(11) 0.0123(6) 0.0098(5) 0.0213(18) Uani 0.50 1 d PDU . 5
C18B C -0.3697(10) -0.0512(6) 0.0234(3) 0.0241(17) Uani 0.50 1 d PDU C 5
H18B H -0.3989 -0.1049 0.0216 0.029 Uiso 0.50 1 calc PR C 5
C19B C -0.2545(10) -0.0384(6) 0.0397(3) 0.0258(18) Uani 0.50 1 d PDU C 5
H19B H -0.2078 -0.0836 0.0493 0.031 Uiso 0.50 1 calc PR C 5
C20B C -0.2053(9) 0.0386(7) 0.0423(8) 0.0193(18) Uani 0.50 1 d PDU C 5
C21B C -0.2832(6) 0.1013(4) 0.0320(3) 0.0331(14) Uani 0.50 1 d PDU C 5
H21B H -0.2563 0.1552 0.0365 0.040 Uiso 0.50 1 calc PR C 5
C22B C -0.3976(6) 0.0894(4) 0.0156(3) 0.0325(14) Uani 0.50 1 d PDU C 5
H22B H -0.4458 0.1349 0.0080 0.039 Uiso 0.50 1 calc PR C 5

loop_
_atom_site_aniso_label
_atom_site_aniso_U_11
_atom_site_aniso_U_22
_atom_site_aniso_U_33
_atom_site_aniso_U_23
_atom_site_aniso_U_13
_atom_site_aniso_U_12
C23 0.0195(11) 0.0246(11) 0.0159(10) 0.0022(8) -0.0013(8) -0.0027(9)
C24 0.0250(12) 0.0186(10) 0.0232(11) -0.0016(8) -0.0053(9) -0.0038(9)
C25 0.0229(12) 0.0215(11) 0.0253(11) -0.0016(9) -0.0040(9) 0.0024(9)
C26 0.0172(11) 0.0261(11) 0.0195(10) -0.0018(8) -0.0023(8) -0.0021(9)
C27 0.0220(12) 0.0185(11) 0.0303(12) -0.0036(9) -0.0024(9) -0.0016(9)
C28 0.0194(11) 0.0211(11) 0.0270(11) -0.0006(9) -0.0053(9) 0.0011(9)
C29 0.0192(11) 0.0233(11) 0.0187(10) -0.0035(8) -0.0027(8) -0.0003(8)
C30 0.0209(11) 0.0235(11) 0.0219(11) -0.0026(9) 0.0018(8) -0.0005(9)
C31 0.0176(11) 0.0252(12) 0.0248(11) -0.0028(9) -0.0003(8) 0.0013(9)
C32 0.0251(12) 0.0232(11) 0.0227(11) 0.0001(9) -0.0025(9) -0.0013(9)
C33 0.0248(13) 0.0340(13) 0.0259(12) 0.0030(10) 0.0036(9) -0.0015(10)
C34 0.0164(11) 0.0345(13) 0.0265(12) -0.0015(10) 0.0020(9) 0.0015(9)
C35 0.0300(14) 0.0386(15) 0.0413(15) 0.0147(12) 0.0020(11) 0.0113(11)
C36 0.0154(11) 0.0219(11) 0.0251(11) -0.0031(9) -0.0002(8) 0.0008(8)
C37 0.0194(11) 0.0311(12) 0.0225(11) -0.0039(9) -0.0030(9) -0.0011(9)
C38 0.0234(12) 0.0325(13) 0.0238(11) 0.0032(9) 0.0020(9) 0.0005(10)
C39 0.0165(11) 0.0275(12) 0.0336(13) -0.0022(10) 0.0051(9) -0.0023(9)
C40 0.0163(11) 0.0310(13) 0.0322(12) -0.0045(10) -0.0047(9) -0.0020(9)
C41 0.0210(11) 0.0269(12) 0.0247(11) -0.0005(9) -0.0047(9) 0.0019(9)
C42 0.0367(17) 0.0428(17) 0.066(2) 0.0002(15) -0.0060(14) -0.0202(13)
N1 0.0171(9) 0.0239(10) 0.0226(9) -0.0025(7) -0.0032(7) 0.0003(7)
O5 0.0274(9) 0.0354(10) 0.0308(9) 0.0105(7) 0.0032(7) 0.0057(7)
O6 0.0259(9) 0.0313(9) 0.0443(11) 0.0023(8) 0.0037(8) -0.0099(7)
Al1 0.0150(8) 0.0163(5) 0.0134(5) -0.0008(3) -0.0018(6) -0.0006(6)
O1 0.0286(11) 0.0261(10) 0.0292(11) -0.0066(8) -0.0067(8) 0.0084(8)
C1 0.0344(15) 0.0330(14) 0.0283(13) -0.0064(11) -0.0104(11) 0.0165(11)
C2 0.053(2) 0.0318(16) 0.0403(17) -0.0047(13) -0.0047(14) 0.0167(14)
C3 0.066(2) 0.053(2) 0.0361(17) -0.0090(15) -0.0169(16) 0.0313(18)
C4 0.0307(16) 0.0428(17) 0.057(2) -0.0112(15) -0.0106(14) 0.0091(13)
F1 0.085(2) 0.0570(15) 0.049(2) -0.0013(13) -0.0106(15) 0.0510(14)
F2 0.0719(17) 0.0258(10) 0.0757(18) -0.0057(11) 0.0035(13) 0.0099(10)
F3 0.0544(15) 0.0476(12) 0.0364(10) -0.0147(8) -0.0063(9) 0.0198(11)
F4 0.080(2) 0.113(2) 0.0471(14) -0.0226(14) -0.0395(14) 0.0572(18)
F5 0.0762(17) 0.0698(15) 0.0312(10) -0.0206(9) -0.0157(10) 0.0371(13)
F6 0.119(3) 0.0670(17) 0.0420(13) 0.0158(11) 0.0085(15) 0.0341(17)
F7 0.0298(12) 0.0778(17) 0.0814(19) -0.0269(15) -0.0104(12) 0.0170(11)
F8 0.0482(16) 0.0690(16) 0.0589(14) 0.0146(11) -0.0017(12) -0.0091(13)
F9 0.0372(13) 0.0550(15) 0.100(3) -0.0343(15) -0.0141(14) 0.0024(10)
O2 0.0211(9) 0.0179(9) 0.0224(10) -0.0035(7) 0.0005(8) -0.0040(7)
C5 0.0219(12) 0.0181(11) 0.0216(12) -0.0011(9) -0.0006(9) -0.0032(9)
C6 0.0363(16) 0.0276(14) 0.0222(12) -0.0047(11) 0.0003(11) -0.0008(11)
C7 0.0321(15) 0.0269(13) 0.0387(15) -0.0072(11) 0.0015(12) -0.0080(11)
C8 0.0362(15) 0.0233(13) 0.0241(13) -0.0008(10) -0.0045(11) 0.0001(11)
F10 0.0664(14) 0.0347(10) 0.0300(9) -0.0159(8) -0.0001(8) 0.0005(9)
F11 0.0521(11) 0.0446(10) 0.0202(8) 0.0074(7) -0.0007(7) 0.0068(8)
F12 0.0289(9) 0.0402(10) 0.0448(10) -0.0006(8) 0.0124(7) 0.0023(7)
F13 0.0436(11) 0.0254(9) 0.0732(14) -0.0121(9) 0.0044(10) -0.0160(8)
F14 0.0312(12) 0.0479(15) 0.0611(16) -0.0017(10) 0.0168(11) -0.0112(11)
F15 0.0265(9) 0.0493(11) 0.0470(11) -0.0108(9) -0.0134(8) -0.0028(8)
F16 0.0532(15) 0.0249(10) 0.0450(13) -0.0062(10) -0.0099(11) 0.0134(10)
F17 0.0370(10) 0.0357(10) 0.0389(10) -0.0070(8) -0.0189(8) 0.0050(8)
F18 0.0707(14) 0.0377(10) 0.0254(8) 0.0097(7) 0.0009(8) 0.0023(9)
O3 0.0235(10) 0.0287(9) 0.0165(8) -0.0021(7) -0.0048(7) 0.0001(8)
C9 0.0279(13) 0.0259(13) 0.0159(11) -0.0028(9) -0.0064(9) 0.0010(10)
C10 0.0336(16) 0.0452(17) 0.0317(15) 0.0037(12) -0.0120(12) -0.0073(13)
C11 0.0350(15) 0.0344(15) 0.0206(12) -0.0024(11) 0.0013(11) 0.0005(12)
C12 0.055(2) 0.0366(16) 0.0236(14) -0.0053(12) -0.0042(13) 0.0092(14)
F19 0.0543(13) 0.0676(13) 0.0292(9) 0.0050(9) -0.0229(8) 0.0009(10)
F20 0.0281(10) 0.0674(13) 0.0424(11) 0.0074(9) -0.0063(8) 0.0093(9)
F21 0.0555(13) 0.0613(13) 0.0535(12) 0.0032(10) -0.0229(10) -0.0316(11)
F22 0.0681(14) 0.0557(12) 0.0218(9) -0.0020(8) 0.0118(9) -0.0041(10)
F23 0.0325(10) 0.0567(12) 0.0348(9) -0.0045(8) 0.0055(7) -0.0136(8)
F24 0.0555(12) 0.0279(9) 0.0332(9) 0.0046(7) 0.0017(9) 0.0017(9)
F25 0.1032(19) 0.0456(11) 0.0268(9) -0.0167(8) -0.0111(10) 0.0105(12)
F26 0.0961(19) 0.0248(10) 0.0397(13) -0.0019(9) -0.0013(12) 0.0084(10)
F27 0.0553(13) 0.0619(14) 0.0416(11) -0.0071(9) 0.0054(9) 0.0288(11)
O4 0.0305(10) 0.0283(10) 0.0208(9) -0.0012(8) 0.0045(8) -0.0090(8)
C13 0.030(3) 0.027(3) 0.028(2) -0.001(2) 0.001(2) -0.008(2)
C14 0.047(4) 0.027(3) 0.042(3) -0.010(3) 0.006(3) -0.007(3)
C15 0.037(3) 0.052(4) 0.052(3) 0.010(3) -0.001(3) -0.013(3)
C16 0.047(3) 0.027(3) 0.031(3) -0.007(3) 0.007(3) -0.010(3)
F28 0.066(4) 0.040(3) 0.056(3) -0.010(3) 0.007(3) -0.033(3)
F29 0.086(5) 0.041(4) 0.047(4) -0.025(3) 0.019(3) -0.011(3)
F30 0.074(5) 0.027(3) 0.072(5) -0.009(3) -0.006(4) 0.013(3)
F31 0.022(3) 0.088(5) 0.082(4) 0.020(4) 0.002(2) -0.010(3)
F32 0.048(4) 0.068(5) 0.093(5) 0.029(4) -0.015(4) 0.015(4)
F33 0.056(4) 0.116(6) 0.052(3) 0.014(4) -0.023(3) -0.043(4)
F34 0.067(5) 0.030(5) 0.044(5) -0.008(4) 0.025(4) -0.020(4)
F35 0.056(5) 0.071(5) 0.025(3) -0.001(3) -0.003(3) -0.009(4)
F36 0.077(6) 0.040(4) 0.065(6) -0.009(4) 0.041(5) -0.010(4)
O4Z 0.0305(10) 0.0283(10) 0.0208(9) -0.0012(8) 0.0045(8) -0.0090(8)
C13Z 0.033(3) 0.023(2) 0.030(2) 0.008(2) 0.010(2) -0.006(2)
C14Z 0.052(3) 0.032(3) 0.035(3) 0.005(2) 0.008(3) -0.003(3)
C15Z 0.034(3) 0.042(4) 0.067(4) 0.012(3) 0.003(3) -0.006(3)
C16Z 0.049(3) 0.030(3) 0.032(3) 0.010(3) 0.017(3) 0.000(3)
F28Z 0.076(4) 0.043(3) 0.057(3) -0.003(2) 0.011(3) -0.035(3)
F29Z 0.114(5) 0.038(3) 0.032(2) -0.010(2) 0.018(3) -0.027(3)
F30Z 0.082(5) 0.030(2) 0.057(4) 0.001(2) 0.017(3) 0.006(3)
F31Z 0.030(3) 0.065(4) 0.094(4) 0.003(3) 0.014(2) -0.009(3)
F32Z 0.037(3) 0.047(3) 0.133(7) 0.006(3) -0.015(4) 0.006(3)
F33Z 0.044(3) 0.102(5) 0.066(3) 0.035(3) -0.016(2) -0.024(3)
F34Z 0.069(5) 0.035(4) 0.039(4) 0.020(3) 0.026(4) 0.001(4)
F35Z 0.058(4) 0.081(5) 0.029(4) 0.018(4) 0.010(3) 0.020(3)
F36Z 0.057(4) 0.025(3) 0.034(3) -0.010(2) 0.018(2) -0.007(2)
C17A 0.017(3) 0.016(3) 0.021(3) -0.002(2) -0.005(2) -0.007(3)
C18A 0.022(2) 0.018(2) 0.014(3) 0.008(2) 0.003(2) -0.0015(19)
C19A 0.018(2) 0.020(2) 0.011(3) 0.007(2) -0.001(2) -0.0026(18)
C20A 0.022(3) 0.020(3) 0.016(3) 0.002(3) -0.006(3) 0.005(3)
C21A 0.018(2) 0.019(3) 0.026(3) 0.004(2) -0.003(2) -0.0046(19)
C22A 0.023(3) 0.021(3) 0.027(3) 0.003(2) -0.004(2) 0.001(2)
C17B 0.022(3) 0.023(3) 0.019(3) 0.008(3) -0.003(2) 0.004(3)
C18B 0.021(3) 0.020(3) 0.031(4) -0.004(3) -0.003(3) -0.005(2)
C19B 0.024(3) 0.022(3) 0.032(4) -0.001(3) -0.002(3) 0.006(2)
C20B 0.020(3) 0.018(3) 0.020(3) 0.002(3) -0.002(3) -0.011(3)
C21B 0.028(3) 0.017(3) 0.054(4) 0.006(3) -0.010(3) -0.003(2)
C22B 0.027(3) 0.016(3) 0.055(4) 0.010(3) -0.011(3) 0.000(2)

loop_
_atom_type_symbol
_atom_type_description
_atom_type_scat_dispersion_real
_atom_type_scat_dispersion_imag
_atom_type_scat_source
C C 0.0033 0.0016 'International Tables Vol C Tables 4.2.6.8 and 6.1.1.4'
H H 0.0000 0.0000 'International Tables Vol C Tables 4.2.6.8 and 6.1.1.4'
N N 0.0061 0.0033 'International Tables Vol C Tables 4.2.6.8 and 6.1.1.4'
O O 0.0106 0.0060 'International Tables Vol C Tables 4.2.6.8 and 6.1.1.4'
F F 0.0171 0.0103 'International Tables Vol C Tables 4.2.6.8 and 6.1.1.4'
Al Al 0.0645 0.0514 'International Tables Vol C Tables 4.2.6.8 and 6.1.1.4'

loop_
_geom_angle_atom_site_label_1
_geom_angle_atom_site_label_2
_geom_angle_atom_site_label_3
_geom_angle
_geom_angle_site_symmetry_3
C28 C23 C24 117.6(2) .
C28 C23 C20A 123.9(5) .
C24 C23 C20A 118.4(5) .
C28 C23 C20B 118.5(5) .
C24 C23 C20B 123.8(5) .
C20A C23 C20B 5.5(8) .
C25 C24 C23 121.5(2) .
C25 C24 H24 119.2 .
C23 C24 H24 119.2 .
C24 C25 C26 119.9(2) .
C24 C25 H25 120.1 .
C26 C25 H25 120.1 .
C25 C26 C27 119.7(2) .
C25 C26 N1 119.4(2) .
C27 C26 N1 120.8(2) .
C28 C27 C26 119.6(2) .
C28 C27 H27 120.2 .
C26 C27 H27 120.2 .
C27 C28 C23 121.7(2) .
C27 C28 H28 119.2 .
C23 C28 H28 119.2 .
C30 C29 C34 120.4(2) .
C30 C29 N1 119.9(2) .
C34 C29 N1 119.7(2) .
C31 C30 C29 120.2(2) .
C31 C30 H30 119.9 .
C29 C30 H30 119.9 .
C30 C31 C32 119.5(2) .
C30 C31 H31 120.2 .
C32 C31 H31 120.2 .
O5 C32 C31 123.9(2) .
O5 C32 C33 116.0(2) .
C31 C32 C33 120.0(2) .
C34 C33 C32 120.6(2) .
C34 C33 H33 119.7 .
C32 C33 H33 119.7 .
C33 C34 C29 119.3(2) .
C33 C34 H34 120.3 .
C29 C34 H34 120.3 .
O5 C35 H35A 109.5 .
O5 C35 H35B 109.5 .
H35A C35 H35B 109.5 .
O5 C35 H35C 109.5 .
H35A C35 H35C 109.5 .
H35B C35 H35C 109.5 .
N1 C36 C37 121.5(2) .
N1 C36 C41 119.4(2) .
C37 C36 C41 119.1(2) .
C38 C37 C36 120.1(2) .
C38 C37 H37 120.0 .
C36 C37 H37 120.0 .
C37 C38 C39 120.5(2) .
C37 C38 H38 119.8 .
C39 C38 H38 119.8 .
O6 C39 C40 124.4(2) .
O6 C39 C38 115.6(2) .
C40 C39 C38 120.0(2) .
C41 C40 C39 119.6(2) .
C41 C40 H40 120.2 .
C39 C40 H40 120.2 .
C40 C41 C36 120.7(2) .
C40 C41 H41 119.6 .
C36 C41 H41 119.6 .
O6 C42 H42A 109.5 .
O6 C42 H42B 109.5 .
H42A C42 H42B 109.5 .
O6 C42 H42C 109.5 .
H42A C42 H42C 109.5 .
H42B C42 H42C 109.5 .
C36 N1 C26 122.04(19) .
C36 N1 C29 119.41(18) .
C26 N1 C29 118.53(18) .
C32 O5 C35 117.27(19) .
C39 O6 C42 118.2(2) .
O1 Al1 O2 109.17(16) .
O1 Al1 O4 113.01(18) .
O2 Al1 O4 107.19(16) .
O1 Al1 O3 108.32(16) .
O2 Al1 O3 112.26(18) .
O4 Al1 O3 106.94(15) .
C1 O1 Al1 147.2(2) .
O1 C1 C2 107.6(2) .
O1 C1 C4 110.3(2) .
C2 C1 C4 109.3(3) .
O1 C1 C3 110.8(3) .
C2 C1 C3 109.1(2) .
C4 C1 C3 109.7(3) .
F2 C2 F3 106.9(3) .
F2 C2 F1 107.7(3) .
F3 C2 F1 106.9(3) .
F2 C2 C1 111.6(3) .
F3 C2 C1 110.7(3) .
F1 C2 C1 112.8(3) .
F5 C3 F6 106.8(3) .
F5 C3 F4 108.5(3) .
F6 C3 F4 107.1(3) .
F5 C3 C1 110.9(3) .
F6 C3 C1 111.1(3) .
F4 C3 C1 112.1(3) .
F8 C4 F9 108.1(3) .
F8 C4 F7 107.6(3) .
F9 C4 F7 106.1(3) .
F8 C4 C1 111.4(3) .
F9 C4 C1 110.4(3) .
F7 C4 C1 112.9(3) .
C5 O2 Al1 148.35(19) .
O2 C5 C6 112.2(2) .
O2 C5 C8 110.0(2) .
C6 C5 C8 109.2(2) .
O2 C5 C7 106.8(2) .
C6 C5 C7 108.7(2) .
C8 C5 C7 109.8(2) .
F11 C6 F12 107.7(2) .
F11 C6 F10 108.5(2) .
F12 C6 F10 107.1(2) .
F11 C6 C5 110.9(2) .
F12 C6 C5 111.1(2) .
F10 C6 C5 111.4(2) .
F14 C7 F15 107.9(3) .
F14 C7 F13 106.9(3) .
F15 C7 F13 107.9(2) .
F14 C7 C5 110.7(2) .
F15 C7 C5 110.6(2) .
F13 C7 C5 112.6(2) .
F18 C8 F17 108.4(2) .
F18 C8 F16 107.1(2) .
F17 C8 F16 107.1(3) .
F18 C8 C5 111.0(2) .
F17 C8 C5 110.3(2) .
F16 C8 C5 112.8(2) .
C9 O3 Al1 147.8(2) .
O3 C9 C12 112.0(2) .
O3 C9 C10 107.5(2) .
C12 C9 C10 109.1(2) .
O3 C9 C11 110.6(2) .
C12 C9 C11 109.0(2) .
C10 C9 C11 108.5(2) .
F20 C10 F21 107.1(3) .
F20 C10 F19 107.9(2) .
F21 C10 F19 107.3(2) .
F20 C10 C9 111.3(2) .
F21 C10 C9 110.8(2) .
F19 C10 C9 112.1(2) .
F24 C11 F22 107.9(2) .
F24 C11 F23 107.4(2) .
F22 C11 F23 107.2(2) .
F24 C11 C9 111.1(2) .
F22 C11 C9 113.0(2) .
F23 C11 C9 110.0(2) .
F26 C12 F27 107.2(3) .
F26 C12 F25 107.7(3) .
F27 C12 F25 107.2(3) .
F26 C12 C9 111.3(3) .
F27 C12 C9 111.1(3) .
F25 C12 C9 112.0(2) .
C13 O4 Al1 146.2(4) .
O4 C13 C15 108.4(6) .
O4 C13 C14 113.0(6) .
C15 C13 C14 108.6(6) .
O4 C13 C16 108.7(6) .
C15 C13 C16 108.0(6) .
C14 C13 C16 109.9(6) .
F29 C14 F28 108.5(7) .
F29 C14 F30 105.5(7) .
F28 C14 F30 106.9(7) .
F29 C14 C13 112.3(7) .
F28 C14 C13 112.9(7) .
F30 C14 C13 110.3(6) .
F32 C15 F31 109.3(8) .
F32 C15 F33 108.1(7) .
F31 C15 F33 107.4(7) .
F32 C15 C13 111.9(7) .
F31 C15 C13 111.2(7) .
F33 C15 C13 108.9(7) .
F35 C16 F34 109.5(9) .
F35 C16 F36 109.4(9) .
F34 C16 F36 106.3(9) .
F35 C16 C13 111.2(8) .
F34 C16 C13 112.1(8) .
F36 C16 C13 108.4(8) .
O4A Al1A O2A 120(2) .
O4A Al1A O3A 116(2) .
O2A Al1A O3A 112(2) .
O4A Al1A O1A 103(2) .
O2A Al1A O1A 99.8(17) .
O3A Al1A O1A 101.0(16) .
C1A O1A Al1A 153.6(16) .
O1A C1A C3A 110.1(10) .
O1A C1A C4A 109.4(11) .
C3A C1A C4A 111.2(10) .
O1A C1A C2A 108.2(11) .
C3A C1A C2A 108.7(10) .
C4A C1A C2A 109.1(10) .
F3A C2A F2A 107.3(13) .
F3A C2A F1A 108.5(13) .
F2A C2A F1A 106.9(13) .
F3A C2A C1A 112.3(12) .
F2A C2A C1A 110.3(12) .
F1A C2A C1A 111.3(12) .
F5A C3A F4A 107.3(13) .
F5A C3A F6A 106.2(13) .
F4A C3A F6A 105.5(12) .
F5A C3A C1A 112.8(12) .
F4A C3A C1A 112.6(12) .
F6A C3A C1A 112.0(12) .
F9A C4A F7A 107.3(13) .
F9A C4A F8A 106.3(13) .
F7A C4A F8A 107.6(12) .
F9A C4A C1A 112.6(13) .
F7A C4A C1A 112.5(12) .
F8A C4A C1A 110.4(12) .
C5A O2A Al1A 144.4(18) .
O2A C5A C6A 109.1(10) .
O2A C5A C7A 110.7(11) .
C6A C5A C7A 109.6(10) .
O2A C5A C8A 108.1(11) .
C6A C5A C8A 110.0(10) .
C7A C5A C8A 109.4(10) .
F12A C6A F11A 108.9(13) .
F12A C6A F10A 106.8(12) .
F11A C6A F10A 106.9(12) .
F12A C6A C5A 111.9(12) .
F11A C6A C5A 110.9(11) .
F10A C6A C5A 111.2(11) .
F15A C7A F14A 107.7(13) .
F15A C7A F13A 107.9(13) .
F14A C7A F13A 107.1(13) .
F15A C7A C5A 111.8(13) .
F14A C7A C5A 111.8(12) .
F13A C7A C5A 110.3(12) .
F18A C8A F16A 108.7(13) .
F18A C8A F17A 108.1(13) .
F16A C8A F17A 108.2(13) .
F18A C8A C5A 110.3(11) .
F16A C8A C5A 111.1(13) .
F17A C8A C5A 110.2(11) .
C9A O3A Al1A 145.9(16) .
O3A C9A C10A 111.2(10) .
O3A C9A C11A 108.0(9) .
C10A C9A C11A 109.5(9) .
O3A C9A C12A 109.0(10) .
C10A C9A C12A 108.9(9) .
C11A C9A C12A 110.2(9) .
F20A C10A F21A 107.7(11) .
F20A C10A F19A 106.8(11) .
F21A C10A F19A 105.7(11) .
F20A C10A C9A 112.5(10) .
F21A C10A C9A 112.3(10) .
F19A C10A C9A 111.5(11) .
F22A C11A F24A 106.2(11) .
F22A C11A F23A 108.8(12) .
F24A C11A F23A 107.2(12) .
F22A C11A C9A 112.1(11) .
F24A C11A C9A 111.2(10) .
F23A C11A C9A 111.1(11) .
F25A C12A F26A 107.2(12) .
F25A C12A F27A 107.2(12) .
F26A C12A F27A 108.4(13) .
F25A C12A C9A 112.0(11) .
F26A C12A C9A 110.7(12) .
F27A C12A C9A 111.1(11) .
C13A O4A Al1A 153.8(17) .
O4A C13A C15A 109.7(10) .
O4A C13A C16A 110.2(10) .
C15A C13A C16A 109.6(9) .
O4A C13A C14A 111.6(10) .
C15A C13A C14A 108.8(9) .
C16A C13A C14A 107.0(9) .
F29A C14A F28A 107.7(12) .
F29A C14A F30A 108.0(13) .
F28A C14A F30A 106.1(13) .
F29A C14A C13A 113.2(12) .
F28A C14A C13A 111.6(11) .
F30A C14A C13A 109.9(12) .
F31A C15A F32A 107.8(12) .
F31A C15A F33A 108.5(12) .
F32A C15A F33A 108.5(12) .
F31A C15A C13A 110.9(11) .
F32A C15A C13A 110.9(12) .
F33A C15A C13A 110.1(11) .
F34A C16A F35A 108.6(12) .
F34A C16A F36A 108.2(12) .
F35A C16A F36A 105.8(12) .
F34A C16A C13A 112.1(11) .
F35A C16A C13A 110.4(10) .
F36A C16A C13A 111.5(12) .
C15Z C13Z C14Z 107.7(5) .
C15Z C13Z C16Z 110.8(6) .
C14Z C13Z C16Z 110.4(6) .
F29Z C14Z F28Z 109.0(6) .
F29Z C14Z F30Z 105.4(6) .
F28Z C14Z F30Z 106.9(6) .
F29Z C14Z C13Z 111.4(5) .
F28Z C14Z C13Z 114.4(6) .
F30Z C14Z C13Z 109.2(6) .
F32Z C15Z F31Z 107.8(7) .
F32Z C15Z F33Z 107.6(7) .
F31Z C15Z F33Z 105.9(7) .
F32Z C15Z C13Z 112.6(7) .
F31Z C15Z C13Z 113.6(7) .
F33Z C15Z C13Z 109.0(6) .
F35Z C16Z F36Z 108.2(8) .
F35Z C16Z F34Z 105.9(8) .
F36Z C16Z F34Z 108.1(8) .
F35Z C16Z C13Z 111.8(7) .
F36Z C16Z C13Z 109.4(7) .
F34Z C16Z C13Z 113.2(8) .
C18A C17A C22A 118.2(9) .
C18A C17A C17A 126.7(11) 3_455
C22A C17A C17A 115.0(11) 3_455
C17A C18A C19A 121.3(9) .
C17A C18A H18A 119.3 .
C19A C18A H18A 119.3 .
C20A C19A C18A 120.6(8) .
C20A C19A H19A 119.7 .
C18A C19A H19A 119.7 .
C19A C20A C21A 119.0(7) .
C19A C20A C23 123.8(8) .
C21A C20A C23 117.1(8) .
C22A C21A C20A 119.8(6) .
C22A C21A H21A 120.1 .
C20A C21A H21A 120.1 .
C21A C22A C17A 121.0(6) .
C21A C22A H22A 119.5 .
C17A C22A H22A 119.5 .
C22B C17B C18B 116.1(10) .
C22B C17B C17B 129.4(13) 3_455
C18B C17B C17B 114.4(12) 3_455
C19B C18B C17B 122.0(9) .
C19B C18B H18B 119.0 .
C17B C18B H18B 119.0 .
C18B C19B C20B 122.0(8) .
C18B C19B H19B 119.0 .
C20B C19B H19B 119.0 .
C21B C20B C19B 114.9(8) .
C21B C20B C23 124.8(8) .
C19B C20B C23 120.1(8) .
C22B C21B C20B 123.4(6) .
C22B C21B H21B 118.3 .
C20B C21B H21B 118.3 .
C21B C22B C17B 121.3(7) .
C21B C22B H22B 119.4 .
C17B C22B H22B 119.4 .

loop_
_geom_bond_atom_site_label_1
_geom_bond_atom_site_label_2
_geom_bond_distance
_geom_bond_site_symmetry_2
C23 C28 1.397(3) .
C23 C24 1.407(3) .
C23 C20A 1.473(9) .
C23 C20B 1.487(9) .
C24 C25 1.373(3) .
C24 H24 0.9500 .
C25 C26 1.398(3) .
C25 H25 0.9500 .
C26 C27 1.398(3) .
C26 N1 1.410(3) .
C27 C28 1.380(3) .
C27 H27 0.9500 .
C28 H28 0.9500 .
C29 C30 1.389(3) .
C29 C34 1.403(3) .
C29 N1 1.427(3) .
C30 C31 1.384(3) .
C30 H30 0.9500 .
C31 C32 1.394(3) .
C31 H31 0.9500 .
C32 O5 1.352(3) .
C32 C33 1.399(3) .
C33 C34 1.371(3) .
C33 H33 0.9500 .
C34 H34 0.9500 .
C35 O5 1.435(3) .
C35 H35A 0.9800 .
C35 H35B 0.9800 .
C35 H35C 0.9800 .
C36 N1 1.397(3) .
C36 C37 1.407(3) .
C36 C41 1.407(3) .
C37 C38 1.369(3) .
C37 H37 0.9500 .
C38 C39 1.402(3) .
C38 H38 0.9500 .
C39 O6 1.340(3) .
C39 C40 1.399(4) .
C40 C41 1.376(3) .
C40 H40 0.9500 .
C41 H41 0.9500 .
C42 O6 1.432(4) .
C42 H42A 0.9800 .
C42 H42B 0.9800 .
C42 H42C 0.9800 .
Al1 O1 1.705(3) .
Al1 O2 1.728(3) .
Al1 O4 1.728(3) .
Al1 O3 1.730(3) .
O1 C1 1.354(3) .
C1 C2 1.544(4) .
C1 C4 1.552(5) .
C1 C3 1.555(4) .
C2 F2 1.330(4) .
C2 F3 1.332(4) .
C2 F1 1.339(4) .
C3 F5 1.315(4) .
C3 F6 1.334(5) .
C3 F4 1.337(4) .
C4 F8 1.314(4) .
C4 F9 1.336(4) .
C4 F7 1.341(4) .
O2 C5 1.355(3) .
C5 C6 1.550(4) .
C5 C8 1.552(4) .
C5 C7 1.556(4) .
C6 F11 1.321(3) .
C6 F12 1.329(3) .
C6 F10 1.353(3) .
C7 F14 1.327(4) .
C7 F15 1.330(3) .
C7 F13 1.333(3) .
C8 F18 1.328(3) .
C8 F17 1.330(3) .
C8 F16 1.343(3) .
O3 C9 1.345(3) .
C9 C12 1.549(4) .
C9 C10 1.553(4) .
C9 C11 1.556(4) .
C10 F20 1.322(4) .
C10 F21 1.338(4) .
C10 F19 1.342(3) .
C11 F24 1.328(3) .
C11 F22 1.330(3) .
C11 F23 1.334(3) .
C12 F26 1.321(4) .
C12 F27 1.335(4) .
C12 F25 1.340(3) .
O4 C13 1.332(8) .
C13 C15 1.541(10) .
C13 C14 1.551(9) .
C13 C16 1.557(9) .
C14 F29 1.295(9) .
C14 F28 1.316(8) .
C14 F30 1.375(9) .
C15 F32 1.316(9) .
C15 F31 1.340(9) .
C15 F33 1.341(9) .
C16 F35 1.298(10) .
C16 F34 1.336(10) .
C16 F36 1.343(10) .
Al1A O4A 1.58(3) .
Al1A O2A 1.69(4) .
Al1A O3A 1.71(4) .
Al1A O1A 1.94(3) .
O1A C1A 1.377(15) .
C1A C3A 1.536(14) .
C1A C4A 1.542(14) .
C1A C2A 1.553(14) .
C2A F3A 1.321(14) .
C2A F2A 1.326(14) .
C2A F1A 1.332(14) .
C3A F5A 1.324(14) .
C3A F4A 1.327(14) .
C3A F6A 1.341(14) .
C4A F9A 1.332(14) .
C4A F7A 1.336(14) .
C4A F8A 1.340(14) .
O2A C5A 1.343(15) .
C5A C6A 1.538(14) .
C5A C7A 1.550(14) .
C5A C8A 1.552(14) .
C6A F12A 1.320(13) .
C6A F11A 1.322(13) .
C6A F10A 1.332(13) .
C7A F15A 1.325(13) .
C7A F14A 1.329(13) .
C7A F13A 1.335(13) .
C8A F18A 1.325(13) .
C8A F16A 1.328(13) .
C8A F17A 1.333(13) .
O3A C9A 1.362(14) .
C9A C10A 1.542(14) .
C9A C11A 1.543(14) .
C9A C12A 1.547(14) .
C10A F20A 1.319(13) .
C10A F21A 1.333(13) .
C10A F19A 1.349(13) .
C11A F22A 1.314(13) .
C11A F24A 1.331(13) .
C11A F23A 1.333(13) .
C12A F25A 1.331(13) .
C12A F26A 1.333(13) .
C12A F27A 1.334(13) .
O4A C13A 1.349(13) .
C13A C15A 1.539(14) .
C13A C16A 1.549(13) .
C13A C14A 1.552(14) .
C14A F29A 1.313(13) .
C14A F28A 1.341(13) .
C14A F30A 1.342(13) .
C15A F31A 1.325(13) .
C15A F32A 1.330(13) .
C15A F33A 1.335(13) .
C16A F34A 1.327(13) .
C16A F35A 1.329(13) .
C16A F36A 1.333(13) .
C13Z C15Z 1.541(9) .
C13Z C14Z 1.542(8) .
C13Z C16Z 1.556(9) .
C14Z F29Z 1.321(8) .
C14Z F28Z 1.326(8) .
C14Z F30Z 1.353(8) .
C15Z F32Z 1.288(9) .
C15Z F31Z 1.337(9) .
C15Z F33Z 1.370(9) .
C16Z F35Z 1.321(9) .
C16Z F36Z 1.332(9) .
C16Z F34Z 1.334(9) .
C17A C18A 1.382(10) .
C17A C22A 1.401(9) .
C17A C17A 1.58(2) 3_455
C18A C19A 1.385(9) .
C18A H18A 0.9500 .
C19A C20A 1.378(10) .
C19A H19A 0.9500 .
C20A C21A 1.406(10) .
C21A C22A 1.384(7) .
C21A H21A 0.9500 .
C22A H22A 0.9500 .
C17B C22B 1.387(10) .
C17B C18B 1.391(10) .
C17B C17B 1.43(2) 3_455
C18B C19B 1.388(10) .
C18B H18B 0.9500 .
C19B C20B 1.393(10) .
C19B H19B 0.9500 .
C20B C21B 1.388(10) .
C21B C22B 1.380(8) .
C21B H21B 0.9500 .
C22B H22B 0.9500 .
